data_2223914
loop_
_publ_author_name
'Ho, Soo Yei'
'Tiekink, Edward R. T.'

_publ_section_title
;[(<i>Z</i>)-<i>O</i>-Ethyl
 <i>N</i>-(4-nitrophenyl)thiocarbamato-\k<i>S</i>](triethylphosphine-\k<i>P</i>)gold(I)
;
_journal_coeditor_code LH2932
_journal_issue 11
_journal_name_full 'Acta Crystallographica Section E'
_journal_page_first m1446
_journal_page_last m1447
_journal_paper_doi 10.1107/S1600536809043499
_journal_volume 65
_journal_year 2009
_chemical_formula_iupac '[Au (C9 H9 N2 O3 S) (C6 H15 P)]'
_chemical_formula_moiety 'C15 H24 Au N2 O3 P S'
_chemical_formula_sum 'C15 H24 Au N2 O3 P S'
_chemical_formula_weight 540.36
_chemical_name_systematic
;
[(<i>Z</i>)-<i>O</i>-Ethyl <i>N</i>-(4-nitrophenyl)thiocarbamato-
\k<i>S</i>](triethylphosphine-\k<i>P</i>)gold(I)
;
_space_group_IT_number 2
_symmetry_cell_setting triclinic
_symmetry_space_group_name_Hall '-P 1'
_symmetry_space_group_name_H-M 'P -1'
_atom_sites_solution_hydrogens geom
_atom_sites_solution_primary direct
_atom_sites_solution_secondary difmap
_audit_creation_method SHELXL-97
_cell_angle_alpha 114.223(2)
_cell_angle_beta 109.374(2)
_cell_angle_gamma 95.197(2)
_cell_formula_units_Z 4
_cell_length_a 11.5340(6)
_cell_length_b 13.7656(7)
_cell_length_c 14.5177(8)
_cell_measurement_reflns_used 2986
_cell_measurement_temperature 223(2)
_cell_measurement_theta_max 25.2
_cell_measurement_theta_min 2.4
_cell_volume 1912.96(18)
_computing_cell_refinement 'SAINT (Bruker, 2000)'
_computing_data_collection 'SMART (Bruker, 2000)'
_computing_data_reduction 'SAINT (Bruker, 2000)'
_computing_molecular_graphics 'DIAMOND (Brandenburg, 2006)'
_computing_publication_material 'SHELXL97 (Sheldrick, 2008)'
_computing_structure_refinement 'SHELXL97 (Sheldrick, 2008)'
_computing_structure_solution 'PATTY in DIRDIF92 (Beurskens <i>et al.</i>,  1992)'
_diffrn_ambient_temperature 223(2)
_diffrn_measured_fraction_theta_full 0.993
_diffrn_measured_fraction_theta_max 0.993
_diffrn_measurement_device_type 'Bruker SMART CCD'
_diffrn_measurement_method \w'
_diffrn_radiation_monochromator graphite
_diffrn_radiation_source 'fine-focus sealed tube'
_diffrn_radiation_type MoK\a
_diffrn_radiation_wavelength 0.71069
_diffrn_reflns_av_R_equivalents 0.033
_diffrn_reflns_av_sigmaI/netI 0.075
_diffrn_reflns_limit_h_max 14
_diffrn_reflns_limit_h_min -14
_diffrn_reflns_limit_k_max 17
_diffrn_reflns_limit_k_min -17
_diffrn_reflns_limit_l_max 18
_diffrn_reflns_limit_l_min -17
_diffrn_reflns_number 13599
_diffrn_reflns_theta_full 27.5
_diffrn_reflns_theta_max 27.5
_diffrn_reflns_theta_min 1.7
_diffrn_standards_decay_% 0
_diffrn_standards_number 0
_exptl_absorpt_coefficient_mu 7.897
_exptl_absorpt_correction_T_max 1
_exptl_absorpt_correction_T_min 0.584
_exptl_absorpt_correction_type multi-scan
_exptl_absorpt_process_details '(SADABS, Bruker, 2000)'
_exptl_crystal_colour pale-yellow
_exptl_crystal_density_diffrn 1.876
_exptl_crystal_density_method 'not measured'
_exptl_crystal_description block
_exptl_crystal_F_000 1048
_exptl_crystal_size_max 0.16
_exptl_crystal_size_mid 0.13
_exptl_crystal_size_min 0.05
_refine_diff_density_max 1.64
_refine_diff_density_min -0.90
_refine_ls_extinction_method none
_refine_ls_goodness_of_fit_ref 0.95
_refine_ls_hydrogen_treatment constr
_refine_ls_matrix_type full
_refine_ls_number_parameters 415
_refine_ls_number_reflns 8710
_refine_ls_number_restraints 0
_refine_ls_restrained_S_all 0.95
_refine_ls_R_factor_all 0.065
_refine_ls_R_factor_gt 0.040
_refine_ls_shift/su_max 0.001
_refine_ls_shift/su_mean 0.000
_refine_ls_structure_factor_coef Fsqd
_refine_ls_weighting_details 'calc w=1/[\s^2^(Fo^2^)+(0.0239P)^2^] where P=(Fo^2^+2Fc^2^)/3'
_refine_ls_weighting_scheme calc
_refine_ls_wR_factor_gt 0.077
_refine_ls_wR_factor_ref 0.086
_reflns_number_gt 6224
_reflns_number_total 8710
_reflns_threshold_expression I>2\s(I)
_cod_data_source_file lh2932.cif
_cod_data_source_block I
_cod_original_cell_volume 1912.95(17)
_cod_database_code 2223914
_cod_database_fobs_code 2223914

loop_
_symmetry_equiv_pos_as_xyz
'x, y, z'
'-x, -y, -z'

loop_
_atom_site_type_symbol
_atom_site_label
_atom_site_fract_x
_atom_site_fract_y
_atom_site_fract_z
_atom_site_U_iso_or_equiv
_atom_site_adp_type
_atom_site_calc_flag
_atom_site_refinement_flags
_atom_site_occupancy
_atom_site_disorder_assembly
_atom_site_disorder_group
Au Au1 0.21328(2) -0.09791(2) 0.25089(2) 0.03076(8) Uani d . 1 . .
Au Au2 0.19099(2) 0.18507(2) 0.39905(2) 0.03003(8) Uani d . 1 . .
S S1 0.22021(16) 0.00121(13) 0.15604(14) 0.0331(4) Uani d . 1 . .
S S1A 0.18420(16) 0.09210(14) 0.49949(14) 0.0351(4) Uani d . 1 . .
P P1 0.20592(16) -0.20492(14) 0.33338(14) 0.0307(4) Uani d . 1 . .
P P1A 0.20508(16) 0.29223(14) 0.31779(14) 0.0305(4) Uani d . 1 . .
O O1 0.2526(4) -0.1897(3) 0.0409(4) 0.0329(10) Uani d . 1 . .
O O1A 0.2993(5) 0.2989(4) 0.6434(4) 0.0411(12) Uani d . 1 . .
O O2 0.1567(5) 0.3470(5) -0.0866(5) 0.0705(18) Uani d . 1 . .
O O3A 0.1677(5) -0.2800(4) 0.6929(4) 0.0549(15) Uani d . 1 . .
O O3 0.3592(6) 0.4014(5) 0.0034(5) 0.0708(19) Uani d . 1 . .
O O2A 0.3722(5) -0.2475(4) 0.7657(4) 0.0536(14) Uani d . 1 . .
N N1 0.2607(5) -0.0715(4) -0.0314(4) 0.0326(13) Uani d . 1 . .
N N1A 0.3305(5) 0.1841(4) 0.7206(4) 0.0371(14) Uani d . 1 . .
N N2 0.2585(6) 0.3328(5) -0.0391(5) 0.0425(15) Uani d . 1 . .
N N2A 0.2761(6) -0.2217(5) 0.7277(4) 0.0374(14) Uani d . 1 . .
C C1 0.2458(6) -0.0905(5) 0.0435(5) 0.0282(14) Uani d . 1 . .
C C1A 0.2794(6) 0.1971(5) 0.6356(6) 0.0374(16) Uani d . 1 . .
C C2 0.2575(6) 0.0314(5) -0.0288(5) 0.0306(15) Uani d . 1 . .
C C2A 0.3127(6) 0.0805(5) 0.7168(5) 0.0331(15) Uani d . 1 . .
C C3 0.1428(6) 0.0564(6) -0.0681(6) 0.0362(16) Uani d . 1 . .
H H3 0.0653 0.0060 -0.0922 0.043 Uiso calc R 1 . .
C C3A 0.4203(6) 0.0442(6) 0.7526(5) 0.0339(15) Uani d . 1 . .
H H3A 0.5018 0.0878 0.7750 0.041 Uiso calc R 1 . .
C C4 0.1422(6) 0.1551(6) -0.0718(6) 0.0382(17) Uani d . 1 . .
H H4 0.0649 0.1720 -0.0988 0.046 Uiso calc R 1 . .
C C4A 0.4078(6) -0.0544(5) 0.7553(5) 0.0339(15) Uani d . 1 . .
H H4A 0.4804 -0.0785 0.7791 0.041 Uiso calc R 1 . .
C C5 0.2567(6) 0.2285(5) -0.0353(5) 0.0302(14) Uani d . 1 . .
C C5A 0.2892(6) -0.1177(5) 0.7234(5) 0.0310(15) Uani d . 1 . .
C C6 0.3712(6) 0.2065(6) 0.0051(5) 0.0377(16) Uani d . 1 . .
H H6 0.4483 0.2580 0.0304 0.045 Uiso calc R 1 . .
C C6A 0.1817(6) -0.0840(6) 0.6884(5) 0.0357(16) Uani d . 1 . .
H H6A 0.1011 -0.1284 0.6667 0.043 Uiso calc R 1 . .
C C7 0.3713(6) 0.1074(6) 0.0080(6) 0.0363(16) Uani d . 1 . .
H H7 0.4491 0.0912 0.0351 0.044 Uiso calc R 1 . .
C C7A 0.1920(6) 0.0144(6) 0.6850(5) 0.0351(16) Uani d . 1 . .
H H7A 0.1186 0.0377 0.6615 0.042 Uiso calc R 1 . .
C C8 0.2844(7) -0.2662(6) -0.0443(6) 0.0442(18) Uani d . 1 . .
H H8A 0.3585 -0.2291 -0.0474 0.053 Uiso calc R 1 . .
H H8B 0.2126 -0.2968 -0.1165 0.053 Uiso calc R 1 . .
C C8A 0.3857(8) 0.3883(6) 0.7495(6) 0.054(2) Uani d . 1 . .
H H8A1 0.4665 0.3704 0.7763 0.065 Uiso calc R 1 . .
H H8A2 0.3485 0.4027 0.8040 0.065 Uiso calc R 1 . .
C C9 0.3139(10) -0.3567(7) -0.0141(8) 0.077(3) Uani d . 1 . .
H H9A 0.3352 -0.4111 -0.0697 0.115 Uiso calc R 1 . .
H H9B 0.2401 -0.3920 -0.0104 0.115 Uiso calc R 1 . .
H H9C 0.3855 -0.3253 0.0572 0.115 Uiso calc R 1 . .
C C9A 0.4063(10) 0.4857(6) 0.7313(7) 0.081(3) Uani d . 1 . .
H H9A1 0.4642 0.5487 0.8004 0.121 Uiso calc R 1 . .
H H9A2 0.3255 0.5022 0.7047 0.121 Uiso calc R 1 . .
H H9A3 0.4427 0.4699 0.6770 0.121 Uiso calc R 1 . .
C C10 0.3378(6) -0.1555(6) 0.4659(5) 0.0400(17) Uani d . 1 . .
H H10A 0.3351 -0.0828 0.5166 0.048 Uiso calc R 1 . .
H H10B 0.3266 -0.2058 0.4962 0.048 Uiso calc R 1 . .
C C10A 0.3475(6) 0.3029(6) 0.2904(6) 0.0400(17) Uani d . 1 . .
H H10C 0.3378 0.2343 0.2263 0.048 Uiso calc R 1 . .
H H10D 0.3562 0.3633 0.2717 0.048 Uiso calc R 1 . .
C C11 0.4678(7) -0.1459(7) 0.4621(7) 0.058(2) Uani d . 1 . .
H H11A 0.5330 -0.1194 0.5358 0.087 Uiso calc R 1 . .
H H11B 0.4812 -0.0945 0.4344 0.087 Uiso calc R 1 . .
H H11C 0.4724 -0.2178 0.4135 0.087 Uiso calc R 1 . .
C C11A 0.4676(7) 0.3239(8) 0.3881(7) 0.060(2) Uani d . 1 . .
H H11D 0.5405 0.3287 0.3695 0.091 Uiso calc R 1 . .
H H11E 0.4602 0.2637 0.4061 0.091 Uiso calc R 1 . .
H H11F 0.4788 0.3927 0.4513 0.091 Uiso calc R 1 . .
C C12 0.2184(7) -0.3419(6) 0.2494(6) 0.0431(18) Uani d . 1 . .
H H12A 0.2997 -0.3343 0.2419 0.052 Uiso calc R 1 . .
H H12B 0.2188 -0.3862 0.2878 0.052 Uiso calc R 1 . .
C C12A 0.2216(6) 0.4347(5) 0.4128(6) 0.0366(16) Uani d . 1 . .
H H12C 0.3018 0.4611 0.4780 0.044 Uiso calc R 1 . .
H H12D 0.2268 0.4805 0.3767 0.044 Uiso calc R 1 . .
C C13 0.1121(8) -0.4019(6) 0.1364(6) 0.057(2) Uani d . 1 . .
H H13A 0.1245 -0.4732 0.0955 0.086 Uiso calc R 1 . .
H H13B 0.1115 -0.3589 0.0975 0.086 Uiso calc R 1 . .
H H13C 0.0315 -0.4123 0.1430 0.086 Uiso calc R 1 . .
C C13A 0.1150(7) 0.4504(6) 0.4499(7) 0.054(2) Uani d . 1 . .
H H13D 0.1305 0.5278 0.5002 0.081 Uiso calc R 1 . .
H H13E 0.1100 0.4068 0.4874 0.081 Uiso calc R 1 . .
H H13F 0.0353 0.4268 0.3862 0.081 Uiso calc R 1 . .
C C14 0.0625(6) -0.2223(6) 0.3572(6) 0.0383(17) Uani d . 1 . .
H H14A 0.0647 -0.1512 0.4143 0.046 Uiso calc R 1 . .
H H14B -0.0107 -0.2402 0.2891 0.046 Uiso calc R 1 . .
C C14A 0.0717(6) 0.2537(6) 0.1887(5) 0.0370(16) Uani d . 1 . .
H H14C 0.0734 0.1843 0.1320 0.044 Uiso calc R 1 . .
H H14D -0.0074 0.2400 0.1981 0.044 Uiso calc R 1 . .
C C15 0.0394(8) -0.3102(7) 0.3926(7) 0.061(2) Uani d . 1 . .
H H15A -0.0397 -0.3122 0.4025 0.091 Uiso calc R 1 . .
H H15B 0.1093 -0.2923 0.4616 0.091 Uiso calc R 1 . .
H H15C 0.0341 -0.3818 0.3360 0.091 Uiso calc R 1 . .
C C15A 0.0686(7) 0.3393(7) 0.1463(6) 0.054(2) Uani d . 1 . .
H H15D -0.0056 0.3119 0.0773 0.080 Uiso calc R 1 . .
H H15E 0.1452 0.3521 0.1343 0.080 Uiso calc R 1 . .
H H15F 0.0642 0.4080 0.2006 0.080 Uiso calc R 1 . .

loop_
_atom_site_aniso_label
_atom_site_aniso_U_11
_atom_site_aniso_U_22
_atom_site_aniso_U_33
_atom_site_aniso_U_12
_atom_site_aniso_U_13
_atom_site_aniso_U_23
Au1 0.03699(15) 0.03127(15) 0.02879(15) 0.00955(12) 0.01461(12) 0.01725(13)
Au2 0.03449(14) 0.02922(15) 0.02933(15) 0.00682(12) 0.01326(12) 0.01643(12)
S1 0.0474(10) 0.0267(9) 0.0347(9) 0.0131(8) 0.0225(8) 0.0176(8)
S1A 0.0467(10) 0.0258(9) 0.0294(9) 0.0025(8) 0.0103(8) 0.0154(8)
P1 0.0411(9) 0.0286(9) 0.0275(9) 0.0132(8) 0.0156(8) 0.0155(8)
P1A 0.0381(9) 0.0249(9) 0.0307(9) 0.0055(8) 0.0158(8) 0.0142(8)
O1 0.047(3) 0.023(2) 0.037(3) 0.016(2) 0.023(2) 0.016(2)
O1A 0.062(3) 0.023(2) 0.029(3) 0.005(2) 0.012(2) 0.011(2)
O2 0.068(4) 0.049(4) 0.082(4) 0.022(3) 0.002(3) 0.040(4)
O3A 0.055(3) 0.039(3) 0.054(3) -0.006(3) 0.008(3) 0.022(3)
O3 0.067(4) 0.040(3) 0.088(5) 0.003(3) 0.005(4) 0.038(4)
O2A 0.066(3) 0.055(3) 0.062(4) 0.028(3) 0.030(3) 0.041(3)
N1 0.045(3) 0.028(3) 0.035(3) 0.010(3) 0.020(3) 0.020(3)
N1A 0.055(4) 0.024(3) 0.031(3) 0.010(3) 0.014(3) 0.015(3)
N2 0.057(4) 0.032(3) 0.039(4) 0.015(3) 0.014(3) 0.021(3)
N2A 0.049(4) 0.034(3) 0.029(3) 0.007(3) 0.013(3) 0.017(3)
C1 0.031(3) 0.027(3) 0.029(3) 0.008(3) 0.012(3) 0.015(3)
C1A 0.048(4) 0.026(4) 0.034(4) 0.006(3) 0.017(3) 0.011(3)
C2 0.048(4) 0.031(4) 0.022(3) 0.018(3) 0.021(3) 0.014(3)
C2A 0.048(4) 0.026(3) 0.021(3) 0.005(3) 0.014(3) 0.008(3)
C3 0.035(4) 0.033(4) 0.045(4) 0.006(3) 0.019(3) 0.021(3)
C3A 0.037(4) 0.036(4) 0.027(3) 0.002(3) 0.009(3) 0.016(3)
C4 0.037(4) 0.041(4) 0.042(4) 0.015(3) 0.013(3) 0.026(4)
C4A 0.037(4) 0.038(4) 0.027(3) 0.014(3) 0.013(3) 0.015(3)
C5 0.042(4) 0.026(3) 0.028(3) 0.011(3) 0.014(3) 0.017(3)
C5A 0.040(4) 0.025(3) 0.028(3) 0.007(3) 0.014(3) 0.014(3)
C6 0.038(4) 0.034(4) 0.036(4) 0.006(3) 0.011(3) 0.015(3)
C6A 0.033(3) 0.043(4) 0.036(4) 0.001(3) 0.017(3) 0.022(3)
C7 0.032(3) 0.035(4) 0.038(4) 0.006(3) 0.012(3) 0.017(3)
C7A 0.038(4) 0.039(4) 0.030(4) 0.013(3) 0.013(3) 0.016(3)
C8 0.062(5) 0.031(4) 0.055(5) 0.024(4) 0.038(4) 0.021(4)
C8A 0.083(6) 0.033(4) 0.032(4) 0.001(4) 0.014(4) 0.013(4)
C9 0.132(8) 0.046(5) 0.117(8) 0.054(6) 0.097(7) 0.054(6)
C9A 0.138(9) 0.028(4) 0.037(5) -0.018(5) 0.011(5) 0.007(4)
C10 0.046(4) 0.049(5) 0.026(4) 0.018(4) 0.013(3) 0.020(3)
C10A 0.051(4) 0.033(4) 0.052(5) 0.010(4) 0.033(4) 0.024(4)
C11 0.043(4) 0.076(6) 0.056(5) 0.017(4) 0.012(4) 0.037(5)
C11A 0.039(4) 0.079(6) 0.061(6) 0.013(4) 0.023(4) 0.030(5)
C12 0.063(5) 0.033(4) 0.035(4) 0.015(4) 0.021(4) 0.016(3)
C12A 0.043(4) 0.024(3) 0.039(4) 0.006(3) 0.022(3) 0.008(3)
C13 0.083(6) 0.039(5) 0.041(5) 0.022(5) 0.026(5) 0.010(4)
C13A 0.066(5) 0.031(4) 0.068(6) 0.018(4) 0.038(5) 0.017(4)
C14 0.032(3) 0.044(4) 0.042(4) 0.007(3) 0.015(3) 0.023(4)
C14A 0.039(4) 0.036(4) 0.034(4) 0.003(3) 0.011(3) 0.019(3)
C15 0.073(6) 0.056(5) 0.073(6) 0.011(5) 0.039(5) 0.042(5)
C15A 0.057(5) 0.061(5) 0.048(5) 0.015(4) 0.015(4) 0.035(4)

loop_
_atom_type_symbol
_atom_type_description
_atom_type_scat_dispersion_real
_atom_type_scat_dispersion_imag
_atom_type_scat_source
C C 0.0033 0.0016 'International Tables Vol C Tables 4.2.6.8 and 6.1.1.4'
H H 0.0000 0.0000 'International Tables Vol C Tables 4.2.6.8 and 6.1.1.4'
Au Au -2.0133 8.8022 'International Tables Vol C Tables 4.2.6.8 and 6.1.1.4'
N N 0.0061 0.0033 'International Tables Vol C Tables 4.2.6.8 and 6.1.1.4'
O O 0.0106 0.0060 'International Tables Vol C Tables 4.2.6.8 and 6.1.1.4'
P P 0.1023 0.0942 'International Tables Vol C Tables 4.2.6.8 and 6.1.1.4'
S S 0.1246 0.1234 'International Tables Vol C Tables 4.2.6.8 and 6.1.1.4'

loop_
_geom_angle_atom_site_label_1
_geom_angle_atom_site_label_2
_geom_angle_atom_site_label_3
_geom_angle_site_symmetry_1
_geom_angle_site_symmetry_3
_geom_angle
_geom_angle_publ_flag
P1 Au1 S1 . . 176.10(6) y
P1A Au2 S1A . . 174.04(6) y
C1 S1 Au1 . . 102.9(2) ?
C1A S1A Au2 . . 100.9(2) ?
C10 P1 C14 . . 106.0(3) ?
C10 P1 C12 . . 104.1(3) ?
C14 P1 C12 . . 108.0(3) ?
C10 P1 Au1 . . 113.9(2) ?
C14 P1 Au1 . . 114.2(2) ?
C12 P1 Au1 . . 109.9(2) ?
C14A P1A C10A . . 106.1(3) ?
C14A P1A C12A . . 107.7(3) ?
C10A P1A C12A . . 102.7(3) ?
C14A P1A Au2 . . 115.6(2) ?
C10A P1A Au2 . . 114.5(2) ?
C12A P1A Au2 . . 109.2(2) ?
C1 O1 C8 . . 117.1(5) ?
C1A O1A C8A . . 116.8(5) ?
C1 N1 C2 . . 120.6(6) ?
C1A N1A C2A . . 122.3(6) ?
O3 N2 O2 . . 122.6(6) ?
O3 N2 C5 . . 119.4(6) ?
O2 N2 C5 . . 118.0(6) ?
O2A N2A O3A . . 122.8(6) ?
O2A N2A C5A . . 118.7(6) ?
O3A N2A C5A . . 118.5(6) ?
N1 C1 O1 . . 119.6(6) ?
N1 C1 S1 . . 126.4(5) ?
O1 C1 S1 . . 114.0(4) ?
N1A C1A O1A . . 120.1(6) ?
N1A C1A S1A . . 126.7(5) ?
O1A C1A S1A . . 113.1(5) ?
C7 C2 C3 . . 119.2(6) ?
C7 C2 N1 . . 119.1(6) ?
C3 C2 N1 . . 121.5(6) ?
N1A C2A C3A . . 118.4(6) ?
N1A C2A C7A . . 122.7(6) ?
C3A C2A C7A . . 118.7(6) ?
C4 C3 C2 . . 120.3(6) ?
C4 C3 H3 . . 119.8 ?
C2 C3 H3 . . 119.8 ?
C4A C3A C2A . . 120.4(6) ?
C4A C3A H3A . . 119.8 ?
C2A C3A H3A . . 119.8 ?
C5 C4 C3 . . 119.0(6) ?
C5 C4 H4 . . 120.5 ?
C3 C4 H4 . . 120.5 ?
C3A C4A C5A . . 119.9(6) ?
C3A C4A H4A . . 120.1 ?
C5A C4A H4A . . 120.1 ?
C6 C5 C4 . . 121.9(6) ?
C6 C5 N2 . . 118.1(6) ?
C4 C5 N2 . . 120.0(6) ?
C4A C5A C6A . . 121.0(6) ?
C4A C5A N2A . . 119.8(6) ?
C6A C5A N2A . . 119.1(6) ?
C5 C6 C7 . . 118.9(6) ?
C5 C6 H6 . . 120.5 ?
C7 C6 H6 . . 120.5 ?
C7A C6A C5A . . 120.1(6) ?
C7A C6A H6A . . 119.9 ?
C5A C6A H6A . . 119.9 ?
C6 C7 C2 . . 120.6(6) ?
C6 C7 H7 . . 119.7 ?
C2 C7 H7 . . 119.7 ?
C6A C7A C2A . . 119.8(6) ?
C6A C7A H7A . . 120.1 ?
C2A C7A H7A . . 120.1 ?
O1 C8 C9 . . 106.3(6) ?
O1 C8 H8A . . 110.5 ?
C9 C8 H8A . . 110.5 ?
O1 C8 H8B . . 110.5 ?
C9 C8 H8B . . 110.5 ?
H8A C8 H8B . . 108.7 ?
O1A C8A C9A . . 105.9(6) ?
O1A C8A H8A1 . . 110.6 ?
C9A C8A H8A1 . . 110.6 ?
O1A C8A H8A2 . . 110.6 ?
C9A C8A H8A2 . . 110.6 ?
H8A1 C8A H8A2 . . 108.7 ?
C8 C9 H9A . . 109.5 ?
C8 C9 H9B . . 109.5 ?
H9A C9 H9B . . 109.5 ?
C8 C9 H9C . . 109.5 ?
H9A C9 H9C . . 109.5 ?
H9B C9 H9C . . 109.5 ?
C8A C9A H9A1 . . 109.5 ?
C8A C9A H9A2 . . 109.5 ?
H9A1 C9A H9A2 . . 109.5 ?
C8A C9A H9A3 . . 109.5 ?
H9A1 C9A H9A3 . . 109.5 ?
H9A2 C9A H9A3 . . 109.5 ?
C11 C10 P1 . . 114.5(5) ?
C11 C10 H10A . . 108.6 ?
P1 C10 H10A . . 108.6 ?
C11 C10 H10B . . 108.6 ?
P1 C10 H10B . . 108.6 ?
H10A C10 H10B . . 107.6 ?
C11A C10A P1A . . 112.6(5) ?
C11A C10A H10C . . 109.1 ?
P1A C10A H10C . . 109.1 ?
C11A C10A H10D . . 109.1 ?
P1A C10A H10D . . 109.1 ?
H10C C10A H10D . . 107.8 ?
C10 C11 H11A . . 109.5 ?
C10 C11 H11B . . 109.5 ?
H11A C11 H11B . . 109.5 ?
C10 C11 H11C . . 109.5 ?
H11A C11 H11C . . 109.5 ?
H11B C11 H11C . . 109.5 ?
C10A C11A H11D . . 109.5 ?
C10A C11A H11E . . 109.5 ?
H11D C11A H11E . . 109.5 ?
C10A C11A H11F . . 109.5 ?
H11D C11A H11F . . 109.5 ?
H11E C11A H11F . . 109.5 ?
C13 C12 P1 . . 113.3(5) ?
C13 C12 H12A . . 108.9 ?
P1 C12 H12A . . 108.9 ?
C13 C12 H12B . . 108.9 ?
P1 C12 H12B . . 108.9 ?
H12A C12 H12B . . 107.7 ?
C13A C12A P1A . . 114.2(5) ?
C13A C12A H12C . . 108.7 ?
P1A C12A H12C . . 108.7 ?
C13A C12A H12D . . 108.7 ?
P1A C12A H12D . . 108.7 ?
H12C C12A H12D . . 107.6 ?
C12 C13 H13A . . 109.5 ?
C12 C13 H13B . . 109.5 ?
H13A C13 H13B . . 109.5 ?
C12 C13 H13C . . 109.5 ?
H13A C13 H13C . . 109.5 ?
H13B C13 H13C . . 109.5 ?
C12A C13A H13D . . 109.5 ?
C12A C13A H13E . . 109.5 ?
H13D C13A H13E . . 109.5 ?
C12A C13A H13F . . 109.5 ?
H13D C13A H13F . . 109.5 ?
H13E C13A H13F . . 109.5 ?
C15 C14 P1 . . 116.9(5) ?
C15 C14 H14A . . 108.1 ?
P1 C14 H14A . . 108.1 ?
C15 C14 H14B . . 108.1 ?
P1 C14 H14B . . 108.1 ?
H14A C14 H14B . . 107.3 ?
C15A C14A P1A . . 115.2(4) ?
C15A C14A H14C . . 108.5 ?
P1A C14A H14C . . 108.5 ?
C15A C14A H14D . . 108.5 ?
P1A C14A H14D . . 108.5 ?
H14C C14A H14D . . 107.5 ?
C14 C15 H15A . . 109.5 ?
C14 C15 H15B . . 109.5 ?
H15A C15 H15B . . 109.5 ?
C14 C15 H15C . . 109.5 ?
H15A C15 H15C . . 109.5 ?
H15B C15 H15C . . 109.5 ?
C14A C15A H15D . . 109.5 ?
C14A C15A H15E . . 109.5 ?
H15D C15A H15E . . 109.5 ?
C14A C15A H15F . . 109.5 ?
H15D C15A H15F . . 109.5 ?
H15E C15A H15F . . 109.5 ?

loop_
_geom_bond_atom_site_label_1
_geom_bond_atom_site_label_2
_geom_bond_site_symmetry_2
_geom_bond_distance
_geom_bond_publ_flag
Au1 P1 . 2.2590(16) y
Au1 S1 . 2.3151(16) y
Au2 P1A . 2.2596(16) y
Au2 S1A . 2.3150(16) y
S1 C1 . 1.745(7) ?
S1A C1A . 1.769(7) ?
P1 C10 . 1.810(6) ?
P1 C14 . 1.814(6) ?
P1 C12 . 1.828(7) ?
P1A C14A . 1.813(6) ?
P1A C10A . 1.821(7) ?
P1A C12A . 1.823(7) ?
O1 C1 . 1.361(7) ?
O1 C8 . 1.441(8) ?
O1A C1A . 1.350(7) ?
O1A C8A . 1.444(8) ?
O2 N2 . 1.228(7) ?
O3A N2A . 1.237(7) ?
O3 N2 . 1.212(7) ?
O2A N2A . 1.219(7) ?
N1 C1 . 1.276(7) ?
N1 C2 . 1.406(8) ?
N1A C1A . 1.272(8) ?
N1A C2A . 1.399(8) ?
N2 C5 . 1.459(8) ?
N2A C5A . 1.455(8) ?
C2 C7 . 1.389(8) ?
C2 C3 . 1.392(9) ?
C2A C3A . 1.399(9) ?
C2A C7A . 1.406(9) ?
C3 C4 . 1.382(9) ?
C3 H3 . 0.9400 ?
C3A C4A . 1.369(9) ?
C3A H3A . 0.9400 ?
C4 C5 . 1.378(8) ?
C4 H4 . 0.9400 ?
C4A C5A . 1.370(8) ?
C4A H4A . 0.9400 ?
C5 C6 . 1.372(9) ?
C5A C6A . 1.375(9) ?
C6 C7 . 1.382(9) ?
C6 H6 . 0.9400 ?
C6A C7A . 1.371(9) ?
C6A H6A . 0.9400 ?
C7 H7 . 0.9400 ?
C7A H7A . 0.9400 ?
C8 C9 . 1.513(10) ?
C8 H8A . 0.9800 ?
C8 H8B . 0.9800 ?
C8A C9A . 1.482(10) ?
C8A H8A1 . 0.9800 ?
C8A H8A2 . 0.9800 ?
C9 H9A . 0.9700 ?
C9 H9B . 0.9700 ?
C9 H9C . 0.9700 ?
C9A H9A1 . 0.9700 ?
C9A H9A2 . 0.9700 ?
C9A H9A3 . 0.9700 ?
C10 C11 . 1.515(10) ?
C10 H10A . 0.9800 ?
C10 H10B . 0.9800 ?
C10A C11A . 1.518(10) ?
C10A H10C . 0.9800 ?
C10A H10D . 0.9800 ?
C11 H11A . 0.9700 ?
C11 H11B . 0.9700 ?
C11 H11C . 0.9700 ?
C11A H11D . 0.9700 ?
C11A H11E . 0.9700 ?
C11A H11F . 0.9700 ?
C12 C13 . 1.499(9) ?
C12 H12A . 0.9800 ?
C12 H12B . 0.9800 ?
C12A C13A . 1.497(9) ?
C12A H12C . 0.9800 ?
C12A H12D . 0.9800 ?
C13 H13A . 0.9700 ?
C13 H13B . 0.9700 ?
C13 H13C . 0.9700 ?
C13A H13D . 0.9700 ?
C13A H13E . 0.9700 ?
C13A H13F . 0.9700 ?
C14 C15 . 1.529(9) ?
C14 H14A . 0.9800 ?
C14 H14B . 0.9800 ?
C14A C15A . 1.534(9) ?
C14A H14C . 0.9800 ?
C14A H14D . 0.9800 ?
C15 H15A . 0.9700 ?
C15 H15B . 0.9700 ?
C15 H15C . 0.9700 ?
C15A H15D . 0.9700 ?
C15A H15E . 0.9700 ?
C15A H15F . 0.9700 ?

loop_
_geom_hbond_atom_site_label_D
_geom_hbond_atom_site_label_H
_geom_hbond_atom_site_label_A
_geom_hbond_site_symmetry_A
_geom_hbond_distance_DH
_geom_hbond_distance_HA
_geom_hbond_distance_DA
_geom_hbond_angle_DHA
_geom_hbond_publ_flag
C10 H10a Cg 1_555 0.98 2.90 3.585(7) 128 y
C11a H11d O2a 2_656 0.97 2.41 3.266(10) 146 y
C13 H13c O2 2_555 0.97 2.44 3.177(12) 132 y
C13a H13f O3a 2_556 0.97 2.52 3.251(11) 132 y
C14 H14b O2 2_555 0.98 2.52 3.444(9) 157 y
